data_1001714
loop_
_publ_author_name
'Caignaert, V'
'Domenges, B'
'Raveau, B'

_publ_section_title
;
Synthesis and structure of a new oxycarbonate, Sr5 Mn4 C O3 O10,
closely related to the perovskite structure
;
_journal_coden_ASTM JSSCBI
_journal_name_full 'Journal of Solid State Chemistry'
_journal_page_first 279
_journal_page_last 289
_journal_paper_doi 10.1006/jssc.1995.1410
_journal_volume 120
_journal_year 1995
_chemical_formula_structural 'Sr5 Mn4 (C O3) O10'
_chemical_formula_sum 'C Mn4 O13 Sr5'
_chemical_name_systematic
;
Pentastrontium tetramanganese(III) carbonate decaoxide
;
_space_group_IT_number 83
_symmetry_cell_setting tetragonal
_symmetry_Int_Tables_number 83
_symmetry_space_group_name_Hall '-P 4'
_symmetry_space_group_name_H-M 'P 4/m'
_cell_angle_alpha 90
_cell_angle_beta 90
_cell_angle_gamma 90
_cell_formula_units_Z 1
_cell_length_a 8.7949(2)
_cell_length_b 8.7949(2)
_cell_length_c 3.7848(1)
_cell_volume 292.8
_refine_ls_R_factor_all 0.061
_cod_depositor_comments
;
 Correcting the summary chemical formula by changing it from 'Mn4 O13 Sr5'
 to 'C Mn4 O13 Sr5'.

 Antanas Vaitkus,
 2018-07-07
;
_cod_database_code 1001714

loop_
_symmetry_equiv_pos_as_xyz
x,y,z
-x,-y,z
-y,x,z
y,-x,z
-x,-y,-z
x,y,-z
y,-x,-z
-y,x,-z

loop_
_atom_site_label
_atom_site_type_symbol
_atom_site_symmetry_multiplicity
_atom_site_Wyckoff_symbol
_atom_site_fract_x
_atom_site_fract_y
_atom_site_fract_z
_atom_site_occupancy
_atom_site_attached_hydrogens
_atom_site_calc_flag
Sr1 Sr2+ 1 a 0. 0. 0. 1. 0 d
Sr2 Sr2+ 4 j 0.1783(2) 0.3886(3) 0. 1. 0 d
Mn1 Mn3+ 4 k 0.3009(4) 0.0983(5) 0.5 1. 0 d
O1 O2- 4 j 0.3156(12) 0.1284(14) 0. 1. 0 d
O2 O2- 2 f 0.5 0. 0.5 1. 0 d
O3 O2- 4 k 0.1078(14) 0.2032(14) 0.5 1. 0 d
C1 C4+ 1 d 0.5 0.5 0.5 1. 0 d
O4 O2- 4 k 0.430(4) 0.390(4) 0.5 0.75 0 d

loop_
_atom_type_symbol
_atom_type_oxidation_number
Sr2+ 2.000
Mn3+ 3.000
O2- -2.000
C4+ 4.000
